data_2015075
loop_
_publ_author_name
'Glidewell, Christopher'
'Low, John N.'
'Skakle, Janet M. S.'
'Wardell, James L.'

_publ_section_title
;(1<i>RS</i>,2<i>RS</i>)-<i>N</i>,<i>N</i>'-Bis(4-nitrophenylmethylene)cyclohexane-1,2-diamine:
 complex sheets built from C---H&#x00B7;&#x00B7;&#x00B7;O and
 C---H&#x00B7;&#x00B7;&#x00B7;\p(arene) hydrogen bonds
;
_journal_coeditor_code SK1864
_journal_issue 9
_journal_name_full 'Acta Crystallographica Section C'
_journal_page_first o551
_journal_page_last o554
_journal_paper_doi 10.1107/S0108270105024443
_journal_volume 61
_journal_year 2005
_chemical_formula_iupac 'C20 H20 N4 O4'
_chemical_formula_moiety 'C20 H20 N4 O4'
_chemical_formula_sum 'C20 H20 N4 O4'
_chemical_formula_weight 380.40
_chemical_name_systematic
;
(1RS,2RS)-N,N'-Bis(4-nitrophenylmethylene)cyclohexane-1,2-diamine
;
_space_group_IT_number 14
_symmetry_cell_setting monoclinic
_symmetry_space_group_name_Hall '-P 2ybc'
_symmetry_space_group_name_H-M 'P 1 21/c 1'
_atom_sites_solution_hydrogens geom
_atom_sites_solution_primary direct
_atom_sites_solution_secondary difmap
_cell_angle_alpha 90.00
_cell_angle_beta 117.7179(11)
_cell_angle_gamma 90.00
_cell_formula_units_Z 8
_cell_length_a 22.4197(5)
_cell_length_b 8.9687(2)
_cell_length_c 21.2076(4)
_cell_measurement_reflns_used 8633
_cell_measurement_temperature 120(2)
_cell_measurement_theta_max 27.50
_cell_measurement_theta_min 3.06
_cell_volume 3774.99(14)
_computing_cell_refinement 'DENZO (Otwinowski & Minor, 1997) and COLLECT'
_computing_data_collection 'COLLECT (Hooft, 1999; Nonius, 1997)'
_computing_data_reduction 'DENZO and COLLECT'
_computing_molecular_graphics 'PLATON (Spek, 2003)'
_computing_publication_material 'SHELXL97 and PRPKAPPA (Ferguson, 1999)'
_computing_structure_refinement 'OSCAIL and SHELXL97 (Sheldrick, 1997)'
_computing_structure_solution 'OSCAIL (McArdle, 2003) and SHELXS97 (Sheldrick, 1997)'
_diffrn_ambient_temperature 120(2)
_diffrn_detector_area_resol_mean 9.091
_diffrn_measured_fraction_theta_full 0.995
_diffrn_measured_fraction_theta_max 0.995
_diffrn_measurement_device_type 'Bruker Nonius KappaCCD area-detector'
_diffrn_measurement_method '\f and \w'
_diffrn_radiation_monochromator graphite
_diffrn_radiation_source 'Bruker Nonius FR91 rotating anode'
_diffrn_radiation_type 'Mo K\a'
_diffrn_radiation_wavelength 0.71073
_diffrn_reflns_av_R_equivalents 0.0434
_diffrn_reflns_av_sigmaI/netI 0.0392
_diffrn_reflns_limit_h_max 29
_diffrn_reflns_limit_h_min -29
_diffrn_reflns_limit_k_max 11
_diffrn_reflns_limit_k_min -10
_diffrn_reflns_limit_l_max 26
_diffrn_reflns_limit_l_min -27
_diffrn_reflns_number 43594
_diffrn_reflns_theta_full 27.50
_diffrn_reflns_theta_max 27.50
_diffrn_reflns_theta_min 3.06
_diffrn_standards_decay_% 0
_exptl_absorpt_coefficient_mu 0.096
_exptl_absorpt_correction_T_max 0.981
_exptl_absorpt_correction_T_min 0.968
_exptl_absorpt_correction_type multi-scan
_exptl_absorpt_process_details '(SADABS; Sheldrick, 2003)'
_exptl_crystal_colour yellow
_exptl_crystal_density_diffrn 1.339
_exptl_crystal_density_method 'not measured'
_exptl_crystal_description block
_exptl_crystal_F_000 1600
_exptl_crystal_size_max 0.40
_exptl_crystal_size_mid 0.40
_exptl_crystal_size_min 0.20
_refine_diff_density_max 0.365
_refine_diff_density_min -0.294
_refine_ls_extinction_method none
_refine_ls_goodness_of_fit_ref 1.057
_refine_ls_hydrogen_treatment constr
_refine_ls_matrix_type full
_refine_ls_number_parameters 505
_refine_ls_number_reflns 8633
_refine_ls_number_restraints 0
_refine_ls_restrained_S_all 1.057
_refine_ls_R_factor_all 0.0748
_refine_ls_R_factor_gt 0.0475
_refine_ls_shift/su_max 0.000
_refine_ls_shift/su_mean 0.000
_refine_ls_structure_factor_coef Fsqd
_refine_ls_weighting_details 'w = 1/[\s^2^(Fo^2^)+(0.0599P)^2^+1.1744P] where P=(Fo^2^+2Fc^2^)/3'
_refine_ls_weighting_scheme calc
_refine_ls_wR_factor_gt 0.1159
_refine_ls_wR_factor_ref 0.1289
_reflns_number_gt 6275
_reflns_number_total 8633
_reflns_threshold_expression I>2\s(I)
_cod_data_source_file sk1864.cif
_cod_data_source_block I
_cod_original_sg_symbol_H-M 'P 21/c'
_cod_database_code 2015075
_cod_database_fobs_code 2015075

loop_
_symmetry_equiv_pos_as_xyz
'x, y, z'
'-x, y+1/2, -z+1/2'
'-x, -y, -z'
'x, -y+1/2, z+1/2'

loop_
_atom_site_label
_atom_site_fract_x
_atom_site_fract_y
_atom_site_fract_z
_atom_site_U_iso_or_equiv
_atom_site_adp_type
_atom_site_calc_flag
_atom_site_refinement_flags
_atom_site_occupancy
_atom_site_disorder_assembly
_atom_site_disorder_group
_atom_site_type_symbol
C1A 0.12439(8) 0.65843(17) 0.57608(8) 0.0238(3) Uani d . 1 . . C
C2A 0.08905(8) 0.64452(17) 0.49470(8) 0.0228(3) Uani d . 1 . . C
C3A 0.10054(8) 0.78506(18) 0.46075(8) 0.0260(3) Uani d . 1 . . C
C4A 0.07787(8) 0.92517(18) 0.48457(9) 0.0291(4) Uani d . 1 . . C
C5A 0.11318(9) 0.93827(19) 0.56531(9) 0.0305(4) Uani d . 1 . . C
C6A 0.10135(8) 0.79910(19) 0.59924(8) 0.0290(4) Uani d . 1 . . C
N1A 0.10892(6) 0.52650(15) 0.60632(7) 0.0251(3) Uani d . 1 . . N
C17A 0.15854(8) 0.45096(18) 0.64966(8) 0.0248(3) Uani d . 1 . . C
C11A 0.15159(8) 0.31692(18) 0.68609(8) 0.0235(3) Uani d . 1 . . C
C12A 0.20948(8) 0.2404(2) 0.73262(9) 0.0324(4) Uani d . 1 . . C
C13A 0.20560(9) 0.1216(2) 0.77225(9) 0.0330(4) Uani d . 1 . . C
C14A 0.14332(8) 0.08000(17) 0.76412(8) 0.0258(3) Uani d . 1 . . C
C15A 0.08458(8) 0.14839(18) 0.71549(8) 0.0261(3) Uani d . 1 . . C
C16A 0.08913(8) 0.26760(18) 0.67681(8) 0.0255(3) Uani d . 1 . . C
N14A 0.13969(8) -0.03789(15) 0.81064(7) 0.0310(3) Uani d . 1 . . N
O14A 0.19249(7) -0.08221(15) 0.85972(7) 0.0471(4) Uani d . 1 . . O
O15A 0.08384(7) -0.08285(13) 0.79903(6) 0.0378(3) Uani d . 1 . . O
N2A 0.11647(6) 0.51612(14) 0.47447(7) 0.0239(3) Uani d . 1 . . N
C27A 0.07493(8) 0.42526(17) 0.43048(8) 0.0242(3) Uani d . 1 . . C
C21A 0.09677(8) 0.29509(18) 0.40343(8) 0.0244(3) Uani d . 1 . . C
C22A 0.16417(8) 0.25086(18) 0.43447(9) 0.0279(4) Uani d . 1 . . C
C23A 0.18415(8) 0.13115(18) 0.40749(9) 0.0305(4) Uani d . 1 . . C
C24A 0.13515(8) 0.05873(18) 0.34797(9) 0.0273(4) Uani d . 1 . . C
C25A 0.06827(8) 0.09872(18) 0.31657(8) 0.0284(4) Uani d . 1 . . C
C26A 0.04881(8) 0.21691(18) 0.34490(8) 0.0272(3) Uani d . 1 . . C
N24A 0.15571(8) -0.06346(16) 0.31586(9) 0.0364(4) Uani d . 1 . . N
O24A 0.21514(7) -0.10102(16) 0.34537(9) 0.0590(4) Uani d . 1 . . O
O25A 0.11288(8) -0.12053(15) 0.26099(7) 0.0473(4) Uani d . 1 . . O
C1B 0.40661(8) 1.14498(17) 0.48900(8) 0.0223(3) Uani d . 1 . . C
C2B 0.37930(8) 1.16469(17) 0.40844(8) 0.0233(3) Uani d . 1 . . C
C3B 0.40644(8) 1.30649(19) 0.39150(8) 0.0287(4) Uani d . 1 . . C
C4B 0.39238(8) 1.44351(18) 0.42503(8) 0.0288(4) Uani d . 1 . . C
C5B 0.42068(8) 1.42341(18) 0.50497(8) 0.0267(3) Uani d . 1 . . C
C6B 0.39173(8) 1.28348(18) 0.52136(8) 0.0253(3) Uani d . 1 . . C
N1B 0.37422(6) 1.01572(14) 0.50188(6) 0.0236(3) Uani d . 1 . . N
C17B 0.41195(8) 0.92504(17) 0.54935(8) 0.0245(3) Uani d . 1 . . C
C11B 0.38543(8) 0.79367(17) 0.56999(8) 0.0240(3) Uani d . 1 . . C
C12B 0.42774(8) 0.72089(18) 0.63335(8) 0.0261(3) Uani d . 1 . . C
C13B 0.40450(8) 0.60050(18) 0.65666(8) 0.0262(3) Uani d . 1 . . C
C14B 0.33964(8) 0.55215(17) 0.61478(8) 0.0251(3) Uani d . 1 . . C
C15B 0.29633(8) 0.61897(18) 0.55044(8) 0.0264(3) Uani d . 1 . . C
C16B 0.31980(8) 0.74171(18) 0.52884(8) 0.0264(3) Uani d . 1 . . C
N14B 0.31482(7) 0.42484(15) 0.64020(7) 0.0290(3) Uani d . 1 . . N
O14B 0.34670(7) 0.38938(14) 0.70303(6) 0.0426(3) Uani d . 1 . . O
O15B 0.26294(6) 0.36263(13) 0.59769(7) 0.0354(3) Uani d . 1 . . O
N2B 0.39917(6) 1.03448(15) 0.38062(7) 0.0253(3) Uani d . 1 . . N
C27B 0.35191(8) 0.95079(18) 0.33889(8) 0.0253(3) Uani d . 1 . . C
C21B 0.36323(8) 0.81585(18) 0.30588(8) 0.0240(3) Uani d . 1 . . C
C22B 0.42762(8) 0.76914(18) 0.32069(8) 0.0252(3) Uani d . 1 . . C
C23B 0.43645(8) 0.64767(18) 0.28605(8) 0.0259(3) Uani d . 1 . . C
C24B 0.37982(8) 0.57521(17) 0.23515(8) 0.0239(3) Uani d . 1 . . C
C25B 0.31539(8) 0.61660(19) 0.22036(9) 0.0296(4) Uani d . 1 . . C
C26B 0.30758(8) 0.73661(19) 0.25688(9) 0.0305(4) Uani d . 1 . . C
N24B 0.38834(7) 0.45423(15) 0.19303(7) 0.0286(3) Uani d . 1 . . N
O24B 0.44525(6) 0.40587(15) 0.21158(7) 0.0443(3) Uani d . 1 . . O
O25B 0.33848(6) 0.41029(14) 0.14043(6) 0.0373(3) Uani d . 1 . . O
H1A 0.1742 0.6637 0.5937 0.029 Uiso calc R 1 . . H
H2A 0.0396 0.6299 0.4772 0.027 Uiso calc R 1 . . H
H31A 0.1490 0.7936 0.4742 0.031 Uiso calc R 1 . . H
H32A 0.0752 0.7765 0.4082 0.031 Uiso calc R 1 . . H
H41A 0.0882 1.0141 0.4637 0.035 Uiso calc R 1 . . H
H42A 0.0285 0.9215 0.4669 0.035 Uiso calc R 1 . . H
H51A 0.0959 1.0268 0.5796 0.037 Uiso calc R 1 . . H
H52A 0.1621 0.9520 0.5826 0.037 Uiso calc R 1 . . H
H61A 0.0528 0.7907 0.5854 0.035 Uiso calc R 1 . . H
H62A 0.1263 0.8083 0.6517 0.035 Uiso calc R 1 . . H
H17A 0.2025 0.4818 0.6593 0.030 Uiso calc R 1 . . H
H12A 0.2520 0.2699 0.7372 0.039 Uiso calc R 1 . . H
H13A 0.2451 0.0698 0.8044 0.040 Uiso calc R 1 . . H
H15A 0.0420 0.1140 0.7088 0.031 Uiso calc R 1 . . H
H16A 0.0493 0.3165 0.6435 0.031 Uiso calc R 1 . . H
H27A 0.0281 0.4409 0.4142 0.029 Uiso calc R 1 . . H
H22A 0.1967 0.3035 0.4746 0.033 Uiso calc R 1 . . H
H23A 0.2298 0.0996 0.4290 0.037 Uiso calc R 1 . . H
H25A 0.0360 0.0462 0.2762 0.034 Uiso calc R 1 . . H
H26A 0.0027 0.2448 0.3244 0.033 Uiso calc R 1 . . H
H1B 0.4564 1.1284 0.5117 0.027 Uiso calc R 1 . . H
H2B 0.3290 1.1702 0.3853 0.028 Uiso calc R 1 . . H
H31B 0.3853 1.3199 0.3392 0.034 Uiso calc R 1 . . H
H32B 0.4557 1.2965 0.4094 0.034 Uiso calc R 1 . . H
H41B 0.4131 1.5323 0.4154 0.035 Uiso calc R 1 . . H
H42B 0.3432 1.4603 0.4033 0.035 Uiso calc R 1 . . H
H51B 0.4093 1.5116 0.5254 0.032 Uiso calc R 1 . . H
H52B 0.4704 1.4153 0.5273 0.032 Uiso calc R 1 . . H
H61B 0.3424 1.2949 0.5020 0.030 Uiso calc R 1 . . H
H62B 0.4115 1.2709 0.5736 0.030 Uiso calc R 1 . . H
H17B 0.4592 0.9422 0.5726 0.029 Uiso calc R 1 . . H
H12B 0.4728 0.7541 0.6608 0.031 Uiso calc R 1 . . H
H13B 0.4327 0.5526 0.7005 0.031 Uiso calc R 1 . . H
H15B 0.2521 0.5818 0.5222 0.032 Uiso calc R 1 . . H
H16B 0.2909 0.7909 0.4856 0.032 Uiso calc R 1 . . H
H27B 0.3070 0.9758 0.3283 0.030 Uiso calc R 1 . . H
H22B 0.4658 0.8214 0.3550 0.030 Uiso calc R 1 . . H
H23B 0.4804 0.6143 0.2968 0.031 Uiso calc R 1 . . H
H25B 0.2773 0.5641 0.1860 0.036 Uiso calc R 1 . . H
H26B 0.2637 0.7652 0.2484 0.037 Uiso calc R 1 . . H

loop_
_atom_site_aniso_label
_atom_site_aniso_U_11
_atom_site_aniso_U_22
_atom_site_aniso_U_33
_atom_site_aniso_U_12
_atom_site_aniso_U_13
_atom_site_aniso_U_23
C1A 0.0252(8) 0.0229(8) 0.0249(8) 0.0012(6) 0.0130(7) 0.0035(6)
C2A 0.0235(8) 0.0213(8) 0.0252(8) 0.0034(6) 0.0125(6) 0.0021(6)
C3A 0.0302(8) 0.0256(9) 0.0258(8) 0.0048(7) 0.0160(7) 0.0046(7)
C4A 0.0332(9) 0.0228(9) 0.0341(9) 0.0041(7) 0.0180(7) 0.0052(7)
C5A 0.0363(9) 0.0227(9) 0.0352(9) 0.0018(7) 0.0189(8) -0.0023(7)
C6A 0.0359(9) 0.0283(9) 0.0252(8) 0.0020(7) 0.0163(7) -0.0008(7)
N1A 0.0290(7) 0.0258(7) 0.0223(6) 0.0020(6) 0.0134(6) 0.0030(6)
C17A 0.0265(8) 0.0270(9) 0.0233(8) 0.0009(6) 0.0136(7) 0.0001(6)
C11A 0.0285(8) 0.0232(8) 0.0194(7) 0.0021(6) 0.0118(6) -0.0014(6)
C12A 0.0267(8) 0.0337(10) 0.0337(9) 0.0033(7) 0.0115(7) 0.0055(7)
C13A 0.0302(9) 0.0312(10) 0.0308(9) 0.0079(7) 0.0084(7) 0.0076(7)
C14A 0.0372(9) 0.0188(8) 0.0201(7) 0.0031(7) 0.0121(7) 0.0000(6)
C15A 0.0279(8) 0.0249(9) 0.0252(8) -0.0009(7) 0.0121(7) -0.0002(7)
C16A 0.0272(8) 0.0263(9) 0.0207(7) 0.0037(7) 0.0092(6) 0.0033(6)
N14A 0.0449(9) 0.0211(7) 0.0260(7) 0.0046(6) 0.0156(7) 0.0019(6)
O14A 0.0520(8) 0.0424(8) 0.0379(7) 0.0137(7) 0.0134(7) 0.0189(6)
O15A 0.0517(8) 0.0291(7) 0.0339(6) -0.0054(6) 0.0210(6) 0.0021(5)
N2A 0.0285(7) 0.0214(7) 0.0241(6) 0.0024(5) 0.0141(6) 0.0025(5)
C27A 0.0260(8) 0.0241(8) 0.0246(8) 0.0014(6) 0.0135(7) 0.0042(6)
C21A 0.0308(8) 0.0209(8) 0.0271(8) -0.0012(6) 0.0181(7) 0.0033(6)
C22A 0.0298(9) 0.0238(9) 0.0311(8) -0.0040(7) 0.0149(7) -0.0024(7)
C23A 0.0297(9) 0.0248(9) 0.0433(10) -0.0026(7) 0.0222(8) -0.0021(7)
C24A 0.0394(9) 0.0191(8) 0.0352(9) -0.0060(7) 0.0273(8) -0.0028(7)
C25A 0.0362(9) 0.0259(9) 0.0257(8) -0.0076(7) 0.0167(7) -0.0011(7)
C26A 0.0290(8) 0.0270(9) 0.0271(8) -0.0017(7) 0.0142(7) 0.0036(7)
N24A 0.0518(10) 0.0235(8) 0.0520(10) -0.0100(7) 0.0393(8) -0.0063(7)
O24A 0.0492(9) 0.0436(9) 0.1044(13) -0.0092(7) 0.0527(9) -0.0286(8)
O25A 0.0752(10) 0.0316(7) 0.0406(7) -0.0065(7) 0.0315(8) -0.0111(6)
C1B 0.0227(7) 0.0229(8) 0.0228(7) -0.0018(6) 0.0117(6) -0.0008(6)
C2B 0.0242(8) 0.0233(8) 0.0228(7) -0.0014(6) 0.0113(6) -0.0028(6)
C3B 0.0320(9) 0.0311(9) 0.0245(8) -0.0033(7) 0.0145(7) 0.0025(7)
C4B 0.0278(8) 0.0235(9) 0.0330(9) -0.0032(7) 0.0125(7) 0.0024(7)
C5B 0.0282(8) 0.0227(8) 0.0301(8) -0.0035(6) 0.0143(7) -0.0048(7)
C6B 0.0284(8) 0.0254(9) 0.0252(8) -0.0022(6) 0.0150(7) -0.0025(7)
N1B 0.0288(7) 0.0211(7) 0.0239(6) -0.0028(5) 0.0148(6) -0.0022(5)
C17B 0.0270(8) 0.0237(8) 0.0244(8) -0.0013(6) 0.0134(7) -0.0043(6)
C11B 0.0316(8) 0.0189(8) 0.0262(8) 0.0018(6) 0.0174(7) -0.0024(6)
C12B 0.0279(8) 0.0258(9) 0.0248(8) 0.0004(7) 0.0124(7) -0.0042(7)
C13B 0.0345(9) 0.0238(8) 0.0205(7) 0.0075(7) 0.0128(7) 0.0007(6)
C14B 0.0350(9) 0.0184(8) 0.0298(8) 0.0014(6) 0.0216(7) -0.0019(6)
C15B 0.0256(8) 0.0241(8) 0.0301(8) 0.0008(6) 0.0134(7) -0.0033(7)
C16B 0.0290(8) 0.0236(8) 0.0258(8) 0.0048(6) 0.0122(7) 0.0024(7)
N14B 0.0395(8) 0.0221(7) 0.0309(8) 0.0009(6) 0.0209(7) -0.0009(6)
O14B 0.0682(9) 0.0338(7) 0.0255(6) -0.0094(6) 0.0216(6) 0.0005(5)
O15B 0.0320(7) 0.0281(7) 0.0446(7) -0.0025(5) 0.0165(6) 0.0030(5)
N2B 0.0293(7) 0.0266(7) 0.0222(6) -0.0007(6) 0.0137(6) -0.0014(5)
C27B 0.0266(8) 0.0254(9) 0.0260(8) -0.0008(6) 0.0140(7) -0.0007(7)
C21B 0.0288(8) 0.0232(8) 0.0217(7) -0.0026(6) 0.0133(7) 0.0012(6)
C22B 0.0263(8) 0.0277(9) 0.0195(7) -0.0031(6) 0.0088(6) -0.0018(6)
C23B 0.0249(8) 0.0290(9) 0.0235(8) 0.0012(6) 0.0111(7) -0.0009(7)
C24B 0.0325(8) 0.0195(8) 0.0218(7) -0.0017(6) 0.0144(7) 0.0004(6)
C25B 0.0266(8) 0.0275(9) 0.0301(8) -0.0067(7) 0.0093(7) -0.0059(7)
C26B 0.0256(8) 0.0278(9) 0.0378(9) -0.0025(7) 0.0146(7) -0.0049(7)
N24B 0.0357(8) 0.0245(7) 0.0274(7) -0.0043(6) 0.0161(6) -0.0032(6)
O24B 0.0364(7) 0.0466(8) 0.0480(8) 0.0046(6) 0.0181(6) -0.0164(6)
O25B 0.0425(7) 0.0322(7) 0.0328(6) -0.0099(6) 0.0138(6) -0.0108(5)

loop_
_atom_type_symbol
_atom_type_description
_atom_type_scat_dispersion_real
_atom_type_scat_dispersion_imag
_atom_type_scat_source
C C 0.0033 0.0016 'International Tables Vol C Tables 4.2.6.8 and 6.1.1.4'
H H 0.0000 0.0000 'International Tables Vol C Tables 4.2.6.8 and 6.1.1.4'
N N 0.0061 0.0033 'International Tables Vol C Tables 4.2.6.8 and 6.1.1.4'
O O 0.0106 0.0060 'International Tables Vol C Tables 4.2.6.8 and 6.1.1.4'

loop_
_geom_angle_atom_site_label_1
_geom_angle_atom_site_label_2
_geom_angle_atom_site_label_3
_geom_angle
_geom_angle_publ_flag
N1A C1A C6A 110.03(12) no
N1A C1A C2A 108.91(12) no
C6A C1A C2A 110.74(12) no
N1A C1A H1A 109.0 no
C6A C1A H1A 109.0 no
C2A C1A H1A 109.0 no
N2A C2A C3A 108.96(11) no
N2A C2A C1A 109.10(12) no
C3A C2A C1A 110.52(13) no
N2A C2A H2A 109.4 no
C3A C2A H2A 109.4 no
C1A C2A H2A 109.4 no
C4A C3A C2A 111.53(12) no
C4A C3A H31A 109.3 no
C2A C3A H31A 109.3 no
C4A C3A H32A 109.3 no
C2A C3A H32A 109.3 no
H31A C3A H32A 108.0 no
C5A C4A C3A 110.92(13) no
C5A C4A H41A 109.5 no
C3A C4A H41A 109.5 no
C5A C4A H42A 109.5 no
C3A C4A H42A 109.5 no
H41A C4A H42A 108.0 no
C4A C5A C6A 110.77(14) no
C4A C5A H51A 109.5 no
C6A C5A H51A 109.5 no
C4A C5A H52A 109.5 no
C6A C5A H52A 109.5 no
H51A C5A H52A 108.1 no
C5A C6A C1A 111.42(12) no
C5A C6A H61A 109.3 no
C1A C6A H61A 109.3 no
C5A C6A H62A 109.3 no
C1A C6A H62A 109.3 no
H61A C6A H62A 108.0 no
C17A N1A C1A 116.47(13) no
N1A C17A C11A 123.16(14) no
N1A C17A H17A 118.4 no
C11A C17A H17A 118.4 no
C12A C11A C16A 119.23(15) no
C12A C11A C17A 118.81(14) no
C16A C11A C17A 121.93(14) no
C13A C12A C11A 120.56(15) no
C13A C12A H12A 119.7 no
C11A C12A H12A 119.7 no
C14A C13A C12A 118.62(15) no
C14A C13A H13A 120.7 no
C12A C13A H13A 120.7 no
C13A C14A C15A 122.15(15) no
C13A C14A N14A 118.62(14) no
C15A C14A N14A 119.19(14) no
C16A C15A C14A 118.63(15) no
C16A C15A H15A 120.7 no
C14A C15A H15A 120.7 no
C15A C16A C11A 120.64(15) no
C15A C16A H16A 119.7 no
C11A C16A H16A 119.7 no
O14A N14A O15A 123.88(14) no
O14A N14A C14A 118.03(15) no
O15A N14A C14A 118.06(13) no
C27A N2A C2A 117.35(13) no
N2A C27A C21A 122.14(14) no
N2A C27A H27A 118.9 no
C21A C27A H27A 118.9 no
C26A C21A C22A 119.60(15) no
C26A C21A C27A 118.94(14) no
C22A C21A C27A 121.45(14) no
C23A C22A C21A 120.84(15) no
C23A C22A H22A 119.6 no
C21A C22A H22A 119.6 no
C22A C23A C24A 117.80(15) no
C22A C23A H23A 121.1 no
C24A C23A H23A 121.1 no
C25A C24A C23A 122.75(15) no
C25A C24A N24A 118.38(15) no
C23A C24A N24A 118.84(15) no
C24A C25A C26A 118.82(15) no
C24A C25A H25A 120.6 no
C26A C25A H25A 120.6 no
C25A C26A C21A 120.16(15) no
C25A C26A H26A 119.9 no
C21A C26A H26A 119.9 no
O25A N24A O24A 123.77(15) no
O25A N24A C24A 118.34(15) no
O24A N24A C24A 117.88(15) no
N1B C1B C6B 109.25(11) no
N1B C1B C2B 108.93(12) no
C6B C1B C2B 110.42(12) no
N1B C1B H1B 109.4 no
C6B C1B H1B 109.4 no
C2B C1B H1B 109.4 no
N2B C2B C3B 109.89(12) no
N2B C2B C1B 108.51(12) no
C3B C2B C1B 111.26(12) no
N2B C2B H2B 109.0 no
C3B C2B H2B 109.0 no
C1B C2B H2B 109.0 no
C2B C3B C4B 111.79(12) no
C2B C3B H31B 109.3 no
C4B C3B H31B 109.3 no
C2B C3B H32B 109.3 no
C4B C3B H32B 109.3 no
H31B C3B H32B 107.9 no
C5B C4B C3B 110.81(13) no
C5B C4B H41B 109.5 no
C3B C4B H41B 109.5 no
C5B C4B H42B 109.5 no
C3B C4B H42B 109.5 no
H41B C4B H42B 108.1 no
C4B C5B C6B 110.53(13) no
C4B C5B H51B 109.5 no
C6B C5B H51B 109.5 no
C4B C5B H52B 109.5 no
C6B C5B H52B 109.5 no
H51B C5B H52B 108.1 no
C5B C6B C1B 111.18(12) no
C5B C6B H61B 109.4 no
C1B C6B H61B 109.4 no
C5B C6B H62B 109.4 no
C1B C6B H62B 109.4 no
H61B C6B H62B 108.0 no
C17B N1B C1B 116.94(13) no
N1B C17B C11B 122.50(14) no
N1B C17B H17B 118.7 no
C11B C17B H17B 118.7 no
C12B C11B C16B 119.52(15) no
C12B C11B C17B 118.19(14) no
C16B C11B C17B 122.29(14) no
C13B C12B C11B 120.54(15) no
C13B C12B H12B 119.7 no
C11B C12B H12B 119.7 no
C14B C13B C12B 118.38(14) no
C14B C13B H13B 120.8 no
C12B C13B H13B 120.8 no
C13B C14B C15B 122.99(15) no
C13B C14B N14B 118.20(14) no
C15B C14B N14B 118.80(14) no
C16B C15B C14B 117.87(15) no
C16B C15B H15B 121.1 no
C14B C15B H15B 121.1 no
C15B C16B C11B 120.66(14) no
C15B C16B H16B 119.7 no
C11B C16B H16B 119.7 no
O14B N14B O15B 123.77(14) no
O14B N14B C14B 117.99(14) no
O15B N14B C14B 118.23(13) no
C27B N2B C2B 116.21(13) no
N2B C27B C21B 123.04(14) no
N2B C27B H27B 118.5 no
C21B C27B H27B 118.5 no
C26B C21B C22B 119.39(15) no
C26B C21B C27B 118.69(14) no
C22B C21B C27B 121.89(14) no
C23B C22B C21B 120.57(14) no
C23B C22B H22B 119.7 no
C21B C22B H22B 119.7 no
C22B C23B C24B 118.59(14) no
C22B C23B H23B 120.7 no
C24B C23B H23B 120.7 no
C25B C24B C23B 122.24(15) no
C25B C24B N24B 118.55(14) no
C23B C24B N24B 119.15(14) no
C24B C25B C26B 118.29(15) no
C24B C25B H25B 120.9 no
C26B C25B H25B 120.9 no
C25B C26B C21B 120.82(15) no
C25B C26B H26B 119.6 no
C21B C26B H26B 119.6 no
O25B N24B O24B 123.58(14) no
O25B N24B C24B 118.04(14) no
O24B N24B C24B 118.35(13) no

loop_
_geom_bond_atom_site_label_1
_geom_bond_atom_site_label_2
_geom_bond_site_symmetry_2
_geom_bond_distance
_geom_bond_publ_flag
C1A N1A . 1.4623(19) no
C1A C6A . 1.528(2) no
C1A C2A . 1.533(2) no
C1A H1A . 1.00 no
C2A N2A . 1.4606(19) no
C2A C3A . 1.532(2) no
C2A H2A . 1.00 no
C3A C4A . 1.527(2) no
C3A H31A . 0.99 no
C3A H32A . 0.99 no
C4A C5A . 1.520(2) no
C4A H41A . 0.99 no
C4A H42A . 0.99 no
C5A C6A . 1.524(2) no
C5A H51A . 0.99 no
C5A H52A . 0.99 no
C6A H61A . 0.99 no
C6A H62A . 0.99 no
N1A C17A . 1.261(2) no
C17A C11A . 1.476(2) no
C17A H17A . 0.95 no
C11A C12A . 1.392(2) no
C11A C16A . 1.392(2) no
C12A C13A . 1.385(2) no
C12A H12A . 0.95 no
C13A C14A . 1.376(2) no
C13A H13A . 0.95 no
C14A C15A . 1.382(2) no
C14A N14A . 1.474(2) no
C15A C16A . 1.380(2) no
C15A H15A . 0.95 no
C16A H16A . 0.95 no
N14A O14A . 1.2233(18) no
N14A O15A . 1.2266(18) no
N2A C27A . 1.262(2) no
C27A C21A . 1.481(2) no
C27A H27A . 0.95 no
C21A C26A . 1.395(2) no
C21A C22A . 1.396(2) no
C22A C23A . 1.385(2) no
C22A H22A . 0.95 no
C23A C24A . 1.390(2) no
C23A H23A . 0.95 no
C24A C25A . 1.375(2) no
C24A N24A . 1.473(2) no
C25A C26A . 1.385(2) no
C25A H25A . 0.95 no
C26A H26A . 0.95 no
N24A O25A . 1.2243(19) no
N24A O24A . 1.227(2) no
C1B N1B . 1.4596(19) no
C1B C6B . 1.529(2) no
C1B C2B . 1.534(2) no
C1B H1B . 1.00 no
C2B N2B . 1.468(2) no
C2B C3B . 1.523(2) no
C2B H2B . 1.00 no
C3B C4B . 1.524(2) no
C3B H31B . 0.99 no
C3B H32B . 0.99 no
C4B C5B . 1.519(2) no
C4B H41B . 0.99 no
C4B H42B . 0.99 no
C5B C6B . 1.525(2) no
C5B H51B . 0.99 no
C5B H52B . 0.99 no
C6B H61B . 0.99 no
C6B H62B . 0.99 no
N1B C17B . 1.264(2) no
C17B C11B . 1.475(2) no
C17B H17B . 0.95 no
C11B C12B . 1.395(2) no
C11B C16B . 1.396(2) no
C12B C13B . 1.386(2) no
C12B H12B . 0.95 no
C13B C14B . 1.375(2) no
C13B H13B . 0.95 no
C14B C15B . 1.390(2) no
C14B N14B . 1.478(2) no
C15B C16B . 1.387(2) no
C15B H15B . 0.95 no
C16B H16B . 0.95 no
N14B O14B . 1.2253(18) no
N14B O15B . 1.2254(18) no
N2B C27B . 1.264(2) no
C27B C21B . 1.478(2) no
C27B H27B . 0.95 no
C21B C26B . 1.391(2) no
C21B C22B . 1.391(2) no
C22B C23B . 1.379(2) no
C22B H22B . 0.95 no
C23B C24B . 1.387(2) no
C23B H23B . 0.95 no
C24B C25B . 1.379(2) no
C24B N24B . 1.473(2) no
C25B C26B . 1.384(2) no
C25B H25B . 0.95 no
C26B H26B . 0.95 no
N24B O25B . 1.2205(17) no
N24B O24B . 1.2262(18) no

loop_
_geom_hbond_atom_site_label_D
_geom_hbond_atom_site_label_H
_geom_hbond_atom_site_label_A
_geom_hbond_site_symmetry_A
_geom_hbond_distance_DH
_geom_hbond_distance_HA
_geom_hbond_distance_DA
_geom_hbond_angle_DHA
_geom_hbond_publ_flag
C22A H22A O15B . 0.95 2.39 3.280(2) 157 y
C25A H25A O15A 3_556 0.95 2.43 3.144(2) 132 y
C13B H13B O24B 3_666 0.95 2.52 3.225(2) 131 y
C27B H27B O24A 1_565 0.95 2.35 3.167(2) 143 y
C4A H41A Cg1 1_565 0.99 2.65 3.596(2) 159 y
C5B H51B Cg2 1_565 0.99 2.56 3.515(2) 161 y

loop_
_geom_torsion_atom_site_label_1
_geom_torsion_atom_site_label_2
_geom_torsion_atom_site_label_3
_geom_torsion_atom_site_label_4
_geom_torsion
_geom_torsion_publ_flag
N1A C1A C2A N2A -63.63(15) no
C6A C1A C2A N2A 175.25(12) no
N1A C1A C2A C3A 176.59(11) no
C6A C1A C2A C3A 55.47(16) no
N2A C2A C3A C4A -175.57(13) no
C1A C2A C3A C4A -55.70(17) no
C2A C3A C4A C5A 56.18(18) no
C3A C4A C5A C6A -56.15(18) no
C4A C5A C6A C1A 56.65(18) no
N1A C1A C6A C5A -176.85(13) no
C2A C1A C6A C5A -56.38(17) no
C6A C1A N1A C17A -116.25(15) no
C2A C1A N1A C17A 122.19(14) y
C1A N1A C17A C11A 178.52(13) y
N1A C17A C11A C12A 179.48(15) y
N1A C17A C11A C16A -2.4(2) no
C16A C11A C12A C13A -3.5(2) no
C17A C11A C12A C13A 174.65(15) no
C11A C12A C13A C14A 0.6(3) no
C12A C13A C14A C15A 3.0(3) no
C12A C13A C14A N14A -174.85(14) no
C13A C14A C15A C16A -3.7(2) no
N14A C14A C15A C16A 174.19(13) no
C14A C15A C16A C11A 0.7(2) no
C12A C11A C16A C15A 2.9(2) no
C17A C11A C16A C15A -175.25(14) no
C13A C14A N14A O14A 8.0(2) y
C15A C14A N14A O14A -170.00(15) no
C13A C14A N14A O15A -173.98(15) no
C15A C14A N14A O15A 8.1(2) no
C3A C2A N2A C27A -108.18(15) no
C1A C2A N2A C27A 131.08(14) y
C2A N2A C27A C21A 177.00(13) y
N2A C27A C21A C26A -167.26(14) y
N2A C27A C21A C22A 11.7(2) no
C26A C21A C22A C23A 0.6(2) no
C27A C21A C22A C23A -178.36(14) no
C21A C22A C23A C24A 1.1(2) no
C22A C23A C24A C25A -1.7(2) no
C22A C23A C24A N24A 176.62(14) no
C23A C24A C25A C26A 0.6(2) no
N24A C24A C25A C26A -177.78(13) no
C24A C25A C26A C21A 1.2(2) no
C22A C21A C26A C25A -1.8(2) no
C27A C21A C26A C25A 177.21(13) no
C25A C24A N24A O25A 2.8(2) no
C23A C24A N24A O25A -175.67(15) no
C25A C24A N24A O24A -178.04(15) no
C23A C24A N24A O24A 3.5(2) y
N1B C1B C2B N2B -64.28(15) no
C6B C1B C2B N2B 175.74(12) no
N1B C1B C2B C3B 174.69(12) no
C6B C1B C2B C3B 54.71(16) no
N2B C2B C3B C4B -174.97(13) no
C1B C2B C3B C4B -54.75(17) no
C2B C3B C4B C5B 55.73(17) no
C3B C4B C5B C6B -56.79(17) no
C4B C5B C6B C1B 57.74(17) no
N1B C1B C6B C5B -176.23(12) no
C2B C1B C6B C5B -56.45(16) no
C6B C1B N1B C17B -105.20(15) no
C2B C1B N1B C17B 134.10(14) y
C1B N1B C17B C11B 177.12(12) y
N1B C17B C11B C12B -164.89(14) y
N1B C17B C11B C16B 14.4(2) no
C16B C11B C12B C13B -1.9(2) no
C17B C11B C12B C13B 177.44(13) no
C11B C12B C13B C14B 2.0(2) no
C12B C13B C14B C15B -0.4(2) no
C12B C13B C14B N14B -179.33(13) no
C13B C14B C15B C16B -1.3(2) no
N14B C14B C15B C16B 177.66(13) no
C14B C15B C16B C11B 1.4(2) no
C12B C11B C16B C15B 0.2(2) no
C17B C11B C16B C15B -179.14(13) no
C13B C14B N14B O14B 15.7(2) y
C15B C14B N14B O14B -163.32(14) no
C13B C14B N14B O15B -165.66(14) no
C15B C14B N14B O15B 15.3(2) no
C3B C2B N2B C27B -124.46(15) no
C1B C2B N2B C27B 113.68(15) y
C2B N2B C27B C21B 179.59(13) y
N2B C27B C21B C26B -175.66(15) y
N2B C27B C21B C22B 2.2(2) no
C26B C21B C22B C23B 1.5(2) no
C27B C21B C22B C23B -176.31(14) no
C21B C22B C23B C24B 1.3(2) no
C22B C23B C24B C25B -2.8(2) no
C22B C23B C24B N24B 174.36(13) no
C23B C24B C25B C26B 1.3(2) no
N24B C24B C25B C26B -175.88(14) no
C24B C25B C26B C21B 1.7(2) no
C22B C21B C26B C25B -3.1(2) no
C27B C21B C26B C25B 174.83(14) no
C25B C24B N24B O25B 10.2(2) no
C23B C24B N24B O25B -167.06(14) no
C25B C24B N24B O24B -171.61(15) no
C23B C24B N24B O24B 11.1(2) y

loop_
_cod_related_entry_id
_cod_related_entry_database
_cod_related_entry_code
1 ChemSpider 4264804
